data_7031297
loop_
_publ_author_name
'Teci, Matthieu'
'Brenner, Eric'
'Matt, Dominique'
'Gourlaouen, Christophe'
'Toupet, Lo\"ic'

_publ_section_title
;
 Directional properties of fluorenylidene moieties in unsymmetrically
 substituted N-heterocyclic carbenes. Unexpected CH activation of a
 methylfluorenyl group with palladium. Use in palladium catalysed
 Suzuki-Miyaura cross coupling of aryl chlorides.
;
_journal_issue 32
_journal_name_full 'Dalton transactions (Cambridge, England : 2003)'
_journal_page_first 12251
_journal_page_last 12262
_journal_paper_doi 10.1039/c4dt01102c
_journal_volume 43
_journal_year 2014
_chemical_formula_sum 'C36 H27 Cl N2 Pd S'
_chemical_formula_weight 661.51
_chemical_name_systematic
;
 ?
;
_space_group_IT_number 61
_symmetry_cell_setting orthorhombic
_symmetry_space_group_name_Hall '-P 2ac 2ab'
_symmetry_space_group_name_H-M 'P b c a'
_atom_sites_solution_hydrogens difmap
_atom_sites_solution_primary direct
_atom_sites_solution_secondary difmap
_audit_creation_method SHELXL-97
_cell_angle_alpha 90.00
_cell_angle_beta 90.00
_cell_angle_gamma 90.00
_cell_formula_units_Z 8
_cell_length_a 14.5752(3)
_cell_length_b 19.1704(4)
_cell_length_c 22.6020(5)
_cell_measurement_reflns_used 18193
_cell_measurement_temperature 100(2)
_cell_measurement_theta_max 27.1
_cell_measurement_theta_min 2.0
_cell_volume 6315.3(2)
_computing_cell_refinement 'CrysAlis RED, Oxford Diffraction Ltd.,Version 1.171.35.11'
_computing_data_collection 'CrysAlis CCD, Oxford Diffraction Ltd.,Version 1.171.35.11'
_computing_data_reduction 'CrysAlis RED, Oxford Diffraction Ltd.,Version 1.171.35.11'
_computing_molecular_graphics 'MERCURY 2.4.5(CCDC, 2011)'
_computing_publication_material 'WINGX (Farrugia, 1999)'
_computing_structure_refinement 'SHELXL-97 (Sheldrick, 1997)'
_computing_structure_solution 'SIR-97_(Altomare & al., 1999)'
_diffrn_ambient_temperature 100(2)
_diffrn_detector_area_resol_mean 19.64
_diffrn_measured_fraction_theta_full 0.999
_diffrn_measured_fraction_theta_max 0.999
_diffrn_measurement_device_type 'CCD Saphire 3 Xcalibur'
_diffrn_measurement_method 'omega scan'
_diffrn_radiation_monochromator graphite
_diffrn_radiation_source 'fine-focus sealed tube'
_diffrn_radiation_type MoK\a
_diffrn_radiation_wavelength 0.71073
_diffrn_reflns_av_R_equivalents 0.0799
_diffrn_reflns_av_unetI/netI 0.0559
_diffrn_reflns_limit_h_max 18
_diffrn_reflns_limit_h_min -18
_diffrn_reflns_limit_k_max 24
_diffrn_reflns_limit_k_min -24
_diffrn_reflns_limit_l_max 28
_diffrn_reflns_limit_l_min -28
_diffrn_reflns_number 84941
_diffrn_reflns_theta_full 27.00
_diffrn_reflns_theta_max 27.00
_diffrn_reflns_theta_min 2.70
_exptl_absorpt_coefficient_mu 0.765
_exptl_absorpt_correction_type none
_exptl_crystal_colour colorless
_exptl_crystal_density_diffrn 1.391
_exptl_crystal_density_method 'not measured'
_exptl_crystal_description prism
_exptl_crystal_F_000 2688
_exptl_crystal_size_max 0.218
_exptl_crystal_size_mid 0.151
_exptl_crystal_size_min 0.099
_refine_diff_density_max 1.737
_refine_diff_density_min -0.271
_refine_diff_density_rms 0.094
_refine_ls_extinction_method none
_refine_ls_goodness_of_fit_ref 0.866
_refine_ls_hydrogen_treatment constr
_refine_ls_matrix_type full
_refine_ls_number_parameters 370
_refine_ls_number_reflns 6894
_refine_ls_number_restraints 0
_refine_ls_restrained_S_all 0.866
_refine_ls_R_factor_all 0.0703
_refine_ls_R_factor_gt 0.0365
_refine_ls_shift/su_max 0.000
_refine_ls_shift/su_mean 0.000
_refine_ls_structure_factor_coef Fsqd
_refine_ls_weighting_details 'calc w=1/[\s^2^(Fo^2^)+(0.0654P)^2^+0.0000P] where P=(Fo^2^+2Fc^2^)/3'
_refine_ls_weighting_scheme calc
_refine_ls_wR_factor_gt 0.0916
_refine_ls_wR_factor_ref 0.1002
_reflns_number_gt 4643
_reflns_number_total 6894
_reflns_threshold_expression >2sigma(I)
_cod_data_source_file c4dt01102c1.cif
_cod_data_source_block 862359(5g)
_cod_depositor_comments
;
The following automatic conversions were performed:

'_symmetry_cell_setting' value 'Orthorhombic' changed to
'orthorhombic' according to
/usr/data/users/saulius/crontab/automatic-downloads/rss-feeds/RSC/lib/dictionaries/cif_core.dic
dictionary named 'cif_core.dic' version 2.4.2 from 2011-04-26.

Automatic conversion script
Id: cif_fix_values 2281 2013-09-26 08:29:07Z andrius 

 Adding full bibliography for 7031296--7031297.cif.
;
_cod_original_sg_symbol_H-M Pbca
_cod_database_code 7031297

loop_
_symmetry_equiv_pos_as_xyz
'x, y, z'
'-x+1/2, -y, z+1/2'
'x+1/2, -y+1/2, -z'
'-x, y+1/2, -z+1/2'
'-x, -y, -z'
'x-1/2, y, -z-1/2'
'-x-1/2, y-1/2, z'
'x, -y-1/2, z-1/2'

loop_
_atom_site_label
_atom_site_type_symbol
_atom_site_fract_x
_atom_site_fract_y
_atom_site_fract_z
_atom_site_U_iso_or_equiv
_atom_site_adp_type
_atom_site_occupancy
_atom_site_symmetry_multiplicity
_atom_site_calc_flag
_atom_site_refinement_flags
Pd1 Pd -0.092678(16) 0.194672(13) 0.317904(10) 0.01937(8) Uani 1 1 d .
Cl2 Cl -0.22473(5) 0.26627(4) 0.32056(4) 0.02745(19) Uani 1 1 d .
S3 S -0.13245(6) 0.15049(5) 0.22432(4) 0.0277(2) Uani 1 1 d .
N1 N 0.06587(16) 0.14242(14) 0.37482(11) 0.0180(6) Uani 1 1 d .
N2 N 0.06290(17) 0.09205(14) 0.28870(11) 0.0190(6) Uani 1 1 d .
C1 C 0.0185(2) 0.13925(16) 0.32349(13) 0.0186(7) Uani 1 1 d .
C2 C 0.1394(2) 0.09579(16) 0.37501(13) 0.0187(7) Uani 1 1 d .
C3 C 0.2050(2) 0.08142(18) 0.41715(14) 0.0233(7) Uani 1 1 d .
H3 H 0.2071 0.1062 0.4535 0.028 Uiso 1 1 calc R
C4 C 0.2676(2) 0.02952(18) 0.40425(14) 0.0253(8) Uani 1 1 d .
H4 H 0.3137 0.0179 0.4323 0.030 Uiso 1 1 calc R
C5 C 0.2639(2) -0.00612(18) 0.35037(14) 0.0247(7) Uani 1 1 d .
H5 H 0.3073 -0.0420 0.3429 0.030 Uiso 1 1 calc R
C6 C 0.1991(2) 0.00917(17) 0.30765(14) 0.0216(7) Uani 1 1 d .
H6 H 0.1971 -0.0154 0.2711 0.026 Uiso 1 1 calc R
C7 C 0.1368(2) 0.06214(16) 0.32049(13) 0.0182(6) Uani 1 1 d .
C8 C -0.0228(2) 0.12240(18) 0.19549(14) 0.0238(7) Uani 1 1 d .
H8A H -0.0329 0.1047 0.1549 0.029 Uiso 1 1 calc R
H8B H 0.0171 0.1640 0.1922 0.029 Uiso 1 1 calc R
C9 C 0.0300(2) 0.06668(17) 0.22981(13) 0.0197(7) Uani 1 1 d .
C10 C 0.1089(2) 0.04605(18) 0.18887(13) 0.0212(7) Uani 1 1 d .
C11 C 0.1780(2) 0.08771(19) 0.16683(14) 0.0267(8) Uani 1 1 d .
H11 H 0.1837 0.1350 0.1789 0.032 Uiso 1 1 calc R
C12 C 0.2389(2) 0.0589(2) 0.12674(14) 0.0314(9) Uani 1 1 d .
H12 H 0.2869 0.0868 0.1110 0.038 Uiso 1 1 calc R
C13 C 0.2305(2) -0.0107(2) 0.10918(15) 0.0346(9) Uani 1 1 d .
H13 H 0.2728 -0.0296 0.0815 0.041 Uiso 1 1 calc R
C14 C 0.1611(2) -0.05258(19) 0.13159(15) 0.0300(8) Uani 1 1 d .
H14 H 0.1556 -0.0999 0.1197 0.036 Uiso 1 1 calc R
C15 C 0.0998(2) -0.02379(18) 0.17186(13) 0.0233(7) Uani 1 1 d .
C16 C 0.0217(2) -0.05447(18) 0.20348(14) 0.0228(7) Uani 1 1 d .
C17 C -0.0100(2) -0.12278(18) 0.20629(15) 0.0288(8) Uani 1 1 d .
H17 H 0.0191 -0.1585 0.1840 0.035 Uiso 1 1 calc R
C18 C -0.0845(2) -0.13810(18) 0.24197(15) 0.0278(8) Uani 1 1 d .
H18 H -0.1064 -0.1847 0.2442 0.033 Uiso 1 1 calc R
C19 C -0.1277(2) -0.08579(19) 0.27477(14) 0.0252(7) Uani 1 1 d .
H19 H -0.1799 -0.0968 0.2982 0.030 Uiso 1 1 calc R
C20 C -0.0948(2) -0.01750(17) 0.27333(13) 0.0217(7) Uani 1 1 d .
H20 H -0.1226 0.0180 0.2966 0.026 Uiso 1 1 calc R
C21 C -0.0207(2) -0.00272(17) 0.23731(13) 0.0197(7) Uani 1 1 d .
C22 C -0.0523(2) 0.22583(17) 0.40017(13) 0.0218(7) Uani 1 1 d .
H22A H -0.0411 0.2768 0.3995 0.026 Uiso 1 1 calc R
H22B H -0.1029 0.2169 0.4284 0.026 Uiso 1 1 calc R
C23 C 0.0351(2) 0.18896(17) 0.42280(13) 0.0199(7) Uani 1 1 d .
C24 C 0.1109(2) 0.23966(16) 0.44052(13) 0.0198(7) Uani 1 1 d .
C25 C 0.1598(2) 0.28523(17) 0.40531(14) 0.0225(7) Uani 1 1 d .
H25 H 0.1485 0.2875 0.3640 0.027 Uiso 1 1 calc R
C26 C 0.2253(2) 0.32757(18) 0.43111(15) 0.0280(8) Uani 1 1 d .
H26 H 0.2598 0.3589 0.4074 0.034 Uiso 1 1 calc R
C27 C 0.2408(2) 0.32438(18) 0.49156(16) 0.0310(8) Uani 1 1 d .
H27 H 0.2856 0.3542 0.5086 0.037 Uiso 1 1 calc R
C28 C 0.1927(2) 0.27900(18) 0.52795(15) 0.0291(8) Uani 1 1 d .
H28 H 0.2040 0.2772 0.5693 0.035 Uiso 1 1 calc R
C29 C 0.1271(2) 0.23597(17) 0.50146(14) 0.0223(7) Uani 1 1 d .
C30 C 0.0689(2) 0.18098(17) 0.52681(14) 0.0226(7) Uani 1 1 d .
C31 C 0.0585(2) 0.1574(2) 0.58422(15) 0.0304(8) Uani 1 1 d .
H31 H 0.0918 0.1783 0.6157 0.037 Uiso 1 1 calc R
C32 C -0.0016(2) 0.1025(2) 0.59499(16) 0.0324(9) Uani 1 1 d .
H32 H -0.0101 0.0863 0.6343 0.039 Uiso 1 1 calc R
C33 C -0.0491(2) 0.07124(18) 0.54940(15) 0.0284(8) Uani 1 1 d .
H33 H -0.0895 0.0336 0.5577 0.034 Uiso 1 1 calc R
C34 C -0.0386(2) 0.09390(17) 0.49163(15) 0.0237(7) Uani 1 1 d .
H34 H -0.0702 0.0716 0.4601 0.028 Uiso 1 1 calc R
C35 C 0.0194(2) 0.15009(17) 0.48071(14) 0.0215(7) Uani 1 1 d .
C36 C -0.1496(3) 0.2260(2) 0.17782(17) 0.0530(13) Uani 1 1 d .
H36A H -0.2082 0.2480 0.1877 0.080 Uiso 1 1 calc R
H36B H -0.1502 0.2115 0.1362 0.080 Uiso 1 1 calc R
H36C H -0.0996 0.2593 0.1843 0.080 Uiso 1 1 calc R

loop_
_atom_site_aniso_label
_atom_site_aniso_U_11
_atom_site_aniso_U_22
_atom_site_aniso_U_33
_atom_site_aniso_U_23
_atom_site_aniso_U_13
_atom_site_aniso_U_12
Pd1 0.01884(13) 0.01600(13) 0.02328(13) 0.00123(11) -0.00377(10) 0.00084(11)
Cl2 0.0248(4) 0.0235(4) 0.0341(4) 0.0009(4) -0.0036(4) 0.0064(3)
S3 0.0248(4) 0.0282(5) 0.0302(5) -0.0050(4) -0.0086(4) 0.0055(4)
N1 0.0186(13) 0.0178(14) 0.0176(13) -0.0012(11) -0.0045(10) 0.0007(11)
N2 0.0183(13) 0.0191(14) 0.0197(13) 0.0009(11) -0.0021(11) -0.0006(11)
C1 0.0199(16) 0.0141(16) 0.0219(16) 0.0013(13) -0.0001(13) -0.0045(13)
C2 0.0168(16) 0.0165(16) 0.0228(16) 0.0010(13) 0.0006(13) -0.0036(13)
C3 0.0231(17) 0.0247(18) 0.0220(16) 0.0017(14) -0.0036(14) -0.0022(15)
C4 0.0172(16) 0.032(2) 0.0269(18) 0.0105(15) -0.0021(14) -0.0011(14)
C5 0.0224(17) 0.0216(18) 0.0300(19) 0.0073(15) 0.0034(14) 0.0016(14)
C6 0.0209(16) 0.0214(17) 0.0224(17) 0.0018(14) 0.0032(13) -0.0011(14)
C7 0.0144(15) 0.0174(16) 0.0227(16) 0.0045(14) 0.0002(13) -0.0028(12)
C8 0.0251(17) 0.0210(17) 0.0252(18) -0.0015(14) -0.0051(14) 0.0001(14)
C9 0.0208(16) 0.0189(17) 0.0193(16) -0.0003(13) -0.0017(13) 0.0003(13)
C10 0.0232(18) 0.0233(17) 0.0172(15) 0.0007(14) -0.0008(13) 0.0028(13)
C11 0.0283(19) 0.027(2) 0.0251(18) 0.0059(15) -0.0022(14) -0.0017(16)
C12 0.0272(19) 0.043(2) 0.0241(18) 0.0093(17) -0.0012(15) -0.0020(17)
C13 0.031(2) 0.050(3) 0.0227(18) 0.0027(17) 0.0056(15) 0.0098(19)
C14 0.033(2) 0.031(2) 0.0263(18) -0.0017(16) 0.0024(16) 0.0043(16)
C15 0.0249(17) 0.0262(18) 0.0189(16) 0.0007(13) -0.0012(13) 0.0026(15)
C16 0.0242(18) 0.0234(18) 0.0207(16) -0.0029(14) -0.0032(14) -0.0014(14)
C17 0.038(2) 0.0202(18) 0.0282(18) -0.0046(15) -0.0025(16) -0.0003(16)
C18 0.037(2) 0.0200(18) 0.0265(18) 0.0019(14) -0.0090(16) -0.0097(16)
C19 0.0238(17) 0.032(2) 0.0194(16) 0.0026(15) -0.0038(14) -0.0067(15)
C20 0.0213(16) 0.0246(17) 0.0192(15) -0.0035(13) -0.0033(14) -0.0003(15)
C21 0.0195(16) 0.0191(17) 0.0204(16) -0.0012(13) -0.0061(13) -0.0023(14)
C22 0.0236(16) 0.0200(17) 0.0219(17) -0.0012(14) -0.0026(14) 0.0004(14)
C23 0.0182(16) 0.0184(17) 0.0231(16) -0.0006(14) 0.0003(13) -0.0016(13)
C24 0.0211(17) 0.0167(17) 0.0215(16) -0.0002(14) -0.0029(13) 0.0007(13)
C25 0.0255(18) 0.0198(17) 0.0223(17) 0.0017(13) 0.0002(14) 0.0029(14)
C26 0.0270(18) 0.0225(19) 0.035(2) 0.0039(15) 0.0046(16) -0.0060(15)
C27 0.0277(19) 0.025(2) 0.040(2) -0.0070(16) -0.0080(17) -0.0091(15)
C28 0.0313(19) 0.0276(19) 0.0284(19) -0.0045(15) -0.0041(15) -0.0054(16)
C29 0.0228(16) 0.0197(18) 0.0245(17) 0.0015(14) -0.0018(14) -0.0015(14)
C30 0.0246(17) 0.0216(18) 0.0216(16) 0.0029(13) -0.0020(13) -0.0010(13)
C31 0.0358(19) 0.033(2) 0.0220(17) 0.0034(16) -0.0033(15) -0.0016(18)
C32 0.0308(19) 0.037(2) 0.0297(19) 0.0135(17) 0.0036(16) -0.0001(17)
C33 0.0240(18) 0.0241(19) 0.037(2) 0.0120(16) 0.0051(16) -0.0016(15)
C34 0.0186(17) 0.0170(17) 0.0356(19) 0.0040(15) -0.0034(14) 0.0016(13)
C35 0.0200(16) 0.0202(17) 0.0242(17) 0.0026(14) -0.0003(13) 0.0022(14)
C36 0.071(3) 0.057(3) 0.031(2) 0.006(2) -0.012(2) 0.036(3)

loop_
_atom_type_symbol
_atom_type_description
_atom_type_scat_dispersion_real
_atom_type_scat_dispersion_imag
_atom_type_scat_source
C C 0.0033 0.0016 'International Tables Vol C Tables 4.2.6.8 and 6.1.1.4'
H H 0.0000 0.0000 'International Tables Vol C Tables 4.2.6.8 and 6.1.1.4'
N N 0.0061 0.0033 'International Tables Vol C Tables 4.2.6.8 and 6.1.1.4'
S S 0.1246 0.1234 'International Tables Vol C Tables 4.2.6.8 and 6.1.1.4'
Cl Cl 0.1484 0.1585 'International Tables Vol C Tables 4.2.6.8 and 6.1.1.4'
Pd Pd -0.9988 1.0072 'International Tables Vol C Tables 4.2.6.8 and 6.1.1.4'

loop_
_geom_angle_atom_site_label_1
_geom_angle_atom_site_label_2
_geom_angle_atom_site_label_3
_geom_angle
C1 Pd1 C22 81.95(12)
C1 Pd1 S3 93.85(9)
C22 Pd1 S3 175.39(9)
C1 Pd1 Cl2 174.35(9)
C22 Pd1 Cl2 92.40(9)
S3 Pd1 Cl2 91.79(3)
C8 S3 C36 98.69(18)
C8 S3 Pd1 102.33(11)
C36 S3 Pd1 105.61(15)
C1 N1 C2 111.5(3)
C1 N1 C23 120.2(2)
C2 N1 C23 128.2(2)
C1 N2 C7 109.7(2)
C1 N2 C9 125.3(2)
C7 N2 C9 124.3(3)
N1 C1 N2 106.4(3)
N1 C1 Pd1 117.2(2)
N2 C1 Pd1 136.2(2)
C3 C2 C7 122.6(3)
C3 C2 N1 131.6(3)
C7 C2 N1 105.8(3)
C4 C3 C2 117.2(3)
C4 C3 H3 121.4
C2 C3 H3 121.4
C3 C4 C5 120.7(3)
C3 C4 H4 119.6
C5 C4 H4 119.6
C6 C5 C4 122.1(3)
C6 C5 H5 118.9
C4 C5 H5 118.9
C5 C6 C7 117.0(3)
C5 C6 H6 121.5
C7 C6 H6 121.5
C6 C7 C2 120.3(3)
C6 C7 N2 133.3(3)
C2 C7 N2 106.4(3)
C9 C8 S3 118.1(2)
C9 C8 H8A 107.8
S3 C8 H8A 107.8
C9 C8 H8B 107.8
S3 C8 H8B 107.8
H8A C8 H8B 107.1
N2 C9 C8 112.7(3)
N2 C9 C21 109.8(2)
C8 C9 C21 114.8(3)
N2 C9 C10 112.5(2)
C8 C9 C10 104.6(2)
C21 C9 C10 101.9(3)
C11 C10 C15 121.6(3)
C11 C10 C9 128.2(3)
C15 C10 C9 110.0(3)
C10 C11 C12 118.3(3)
C10 C11 H11 120.8
C12 C11 H11 120.8
C11 C12 C13 120.7(3)
C11 C12 H12 119.7
C13 C12 H12 119.7
C14 C13 C12 120.9(3)
C14 C13 H13 119.6
C12 C13 H13 119.6
C15 C14 C13 118.6(3)
C15 C14 H14 120.7
C13 C14 H14 120.7
C14 C15 C10 119.9(3)
C14 C15 C16 131.2(3)
C10 C15 C16 108.9(3)
C17 C16 C21 119.8(3)
C17 C16 C15 131.1(3)
C21 C16 C15 109.0(3)
C18 C17 C16 119.2(3)
C18 C17 H17 120.4
C16 C17 H17 120.4
C17 C18 C19 120.7(3)
C17 C18 H18 119.6
C19 C18 H18 119.6
C20 C19 C18 120.4(3)
C20 C19 H19 119.8
C18 C19 H19 119.8
C21 C20 C19 118.4(3)
C21 C20 H20 120.8
C19 C20 H20 120.8
C20 C21 C16 121.5(3)
C20 C21 C9 128.4(3)
C16 C21 C9 110.1(3)
C23 C22 Pd1 114.0(2)
C23 C22 H22A 108.8
Pd1 C22 H22A 108.8
C23 C22 H22B 108.8
Pd1 C22 H22B 108.8
H22A C22 H22B 107.7
N1 C23 C35 112.5(3)
N1 C23 C24 111.0(2)
C35 C23 C24 101.3(2)
N1 C23 C22 106.5(2)
C35 C23 C22 112.6(2)
C24 C23 C22 113.1(3)
C25 C24 C29 120.8(3)
C25 C24 C23 128.8(3)
C29 C24 C23 110.4(3)
C24 C25 C26 119.0(3)
C24 C25 H25 120.5
C26 C25 H25 120.5
C27 C26 C25 120.2(3)
C27 C26 H26 119.9
C25 C26 H26 119.9
C26 C27 C28 122.0(3)
C26 C27 H27 119.0
C28 C27 H27 119.0
C27 C28 C29 117.5(3)
C27 C28 H28 121.3
C29 C28 H28 121.3
C28 C29 C24 120.5(3)
C28 C29 C30 130.7(3)
C24 C29 C30 108.8(3)
C31 C30 C35 120.3(3)
C31 C30 C29 131.6(3)
C35 C30 C29 108.1(3)
C30 C31 C32 118.7(3)
C30 C31 H31 120.7
C32 C31 H31 120.7
C33 C32 C31 121.0(3)
C33 C32 H32 119.5
C31 C32 H32 119.5
C32 C33 C34 120.9(3)
C32 C33 H33 119.6
C34 C33 H33 119.6
C35 C34 C33 118.5(3)
C35 C34 H34 120.7
C33 C34 H34 120.7
C34 C35 C30 120.6(3)
C34 C35 C23 128.5(3)
C30 C35 C23 110.8(3)
S3 C36 H36A 109.5
S3 C36 H36B 109.5
H36A C36 H36B 109.5
S3 C36 H36C 109.5
H36A C36 H36C 109.5
H36B C36 H36C 109.5

loop_
_geom_bond_atom_site_label_1
_geom_bond_atom_site_label_2
_geom_bond_distance
Pd1 C1 1.942(3)
Pd1 C22 2.040(3)
Pd1 S3 2.3511(9)
Pd1 Cl2 2.3647(8)
S3 C8 1.808(3)
S3 C36 1.806(4)
N1 C1 1.351(4)
N1 C2 1.396(4)
N1 C23 1.474(4)
N2 C1 1.362(4)
N2 C7 1.416(4)
N2 C9 1.496(4)
C2 C3 1.378(4)
C2 C7 1.391(4)
C3 C4 1.381(5)
C3 H3 0.9500
C4 C5 1.397(5)
C4 H4 0.9500
C5 C6 1.382(4)
C5 H5 0.9500
C6 C7 1.393(4)
C6 H6 0.9500
C8 C9 1.528(4)
C8 H8A 0.9900
C8 H8B 0.9900
C9 C21 1.532(4)
C9 C10 1.528(4)
C10 C11 1.379(5)
C10 C15 1.399(5)
C11 C12 1.383(5)
C11 H11 0.9500
C12 C13 1.399(5)
C12 H12 0.9500
C13 C14 1.386(5)
C13 H13 0.9500
C14 C15 1.390(4)
C14 H14 0.9500
C15 C16 1.467(5)
C16 C17 1.390(5)
C16 C21 1.397(4)
C17 C18 1.384(5)
C17 H17 0.9500
C18 C19 1.397(5)
C18 H18 0.9500
C19 C20 1.395(5)
C19 H19 0.9500
C20 C21 1.381(4)
C20 H20 0.9500
C22 C23 1.544(4)
C22 H22A 0.9900
C22 H22B 0.9900
C23 C35 1.524(4)
C23 C24 1.525(4)
C24 C25 1.380(4)
C24 C29 1.399(4)
C25 C26 1.382(5)
C25 H25 0.9500
C26 C27 1.386(5)
C26 H26 0.9500
C27 C28 1.387(5)
C27 H27 0.9500
C28 C29 1.398(5)
C28 H28 0.9500
C29 C30 1.470(5)
C30 C31 1.382(5)
C30 C35 1.399(4)
C31 C32 1.392(5)
C31 H31 0.9500
C32 C33 1.378(5)
C32 H32 0.9500
C33 C34 1.385(4)
C33 H33 0.9500
C34 C35 1.391(4)
C34 H34 0.9500
C36 H36A 0.9800
C36 H36B 0.9800
C36 H36C 0.9800

loop_
_geom_torsion_atom_site_label_1
_geom_torsion_atom_site_label_2
_geom_torsion_atom_site_label_3
_geom_torsion_atom_site_label_4
_geom_torsion
C1 Pd1 S3 C8 -23.84(14)
Cl2 Pd1 S3 C8 156.41(12)
C1 Pd1 S3 C36 -126.64(18)
Cl2 Pd1 S3 C36 53.60(16)
C2 N1 C1 N2 -2.1(3)
C23 N1 C1 N2 -179.6(3)
C2 N1 C1 Pd1 174.8(2)
C23 N1 C1 Pd1 -2.7(4)
C7 N2 C1 N1 3.4(3)
C9 N2 C1 N1 174.0(3)
C7 N2 C1 Pd1 -172.6(2)
C9 N2 C1 Pd1 -2.0(5)
C22 Pd1 C1 N1 3.1(2)
S3 Pd1 C1 N1 -175.0(2)
C22 Pd1 C1 N2 178.8(3)
S3 Pd1 C1 N2 0.7(3)
C1 N1 C2 C3 180.0(3)
C23 N1 C2 C3 -2.8(5)
C1 N1 C2 C7 0.0(3)
C23 N1 C2 C7 177.3(3)
C7 C2 C3 C4 -2.4(5)
N1 C2 C3 C4 177.6(3)
C2 C3 C4 C5 0.4(5)
C3 C4 C5 C6 0.8(5)
C4 C5 C6 C7 0.0(5)
C5 C6 C7 C2 -2.0(4)
C5 C6 C7 N2 179.7(3)
C3 C2 C7 C6 3.3(5)
N1 C2 C7 C6 -176.7(3)
C3 C2 C7 N2 -177.9(3)
N1 C2 C7 N2 2.0(3)
C1 N2 C7 C6 175.1(3)
C9 N2 C7 C6 4.4(5)
C1 N2 C7 C2 -3.4(3)
C9 N2 C7 C2 -174.1(3)
C36 S3 C8 C9 168.3(3)
Pd1 S3 C8 C9 60.1(3)
C1 N2 C9 C8 32.8(4)
C7 N2 C9 C8 -158.0(3)
C1 N2 C9 C21 -96.6(3)
C7 N2 C9 C21 72.7(3)
C1 N2 C9 C10 150.7(3)
C7 N2 C9 C10 -40.0(4)
S3 C8 C9 N2 -67.2(3)
S3 C8 C9 C21 59.6(3)
S3 C8 C9 C10 170.3(2)
N2 C9 C10 C11 -62.3(4)
C8 C9 C10 C11 60.3(4)
C21 C9 C10 C11 -179.8(3)
N2 C9 C10 C15 121.6(3)
C8 C9 C10 C15 -115.7(3)
C21 C9 C10 C15 4.1(3)
C15 C10 C11 C12 0.3(5)
C9 C10 C11 C12 -175.3(3)
C10 C11 C12 C13 -0.1(5)
C11 C12 C13 C14 -0.1(5)
C12 C13 C14 C15 0.2(5)
C13 C14 C15 C10 0.0(5)
C13 C14 C15 C16 -178.9(3)
C11 C10 C15 C14 -0.3(5)
C9 C10 C15 C14 176.1(3)
C11 C10 C15 C16 178.8(3)
C9 C10 C15 C16 -4.8(3)
C14 C15 C16 C17 5.9(6)
C10 C15 C16 C17 -173.1(3)
C14 C15 C16 C21 -177.6(3)
C10 C15 C16 C21 3.4(4)
C21 C16 C17 C18 1.2(5)
C15 C16 C17 C18 177.4(3)
C16 C17 C18 C19 0.2(5)
C17 C18 C19 C20 -1.8(5)
C18 C19 C20 C21 2.1(5)
C19 C20 C21 C16 -0.8(5)
C19 C20 C21 C9 -177.4(3)
C17 C16 C21 C20 -0.8(5)
C15 C16 C21 C20 -177.8(3)
C17 C16 C21 C9 176.3(3)
C15 C16 C21 C9 -0.7(3)
N2 C9 C21 C20 55.5(4)
C8 C9 C21 C20 -72.7(4)
C10 C9 C21 C20 174.9(3)
N2 C9 C21 C16 -121.4(3)
C8 C9 C21 C16 110.4(3)
C10 C9 C21 C16 -2.0(3)
C1 Pd1 C22 C23 -2.9(2)
Cl2 Pd1 C22 C23 177.0(2)
C1 N1 C23 C35 124.0(3)
C2 N1 C23 C35 -53.0(4)
C1 N1 C23 C24 -123.4(3)
C2 N1 C23 C24 59.6(4)
C1 N1 C23 C22 0.2(4)
C2 N1 C23 C22 -176.8(3)
Pd1 C22 C23 N1 2.2(3)
Pd1 C22 C23 C35 -121.5(2)
Pd1 C22 C23 C24 124.5(2)
N1 C23 C24 C25 54.5(4)
C35 C23 C24 C25 174.1(3)
C22 C23 C24 C25 -65.2(4)
N1 C23 C24 C29 -126.2(3)
C35 C23 C24 C29 -6.7(3)
C22 C23 C24 C29 114.1(3)
C29 C24 C25 C26 -0.1(5)
C23 C24 C25 C26 179.1(3)
C24 C25 C26 C27 -0.5(5)
C25 C26 C27 C28 0.6(5)
C26 C27 C28 C29 -0.1(5)
C27 C28 C29 C24 -0.5(5)
C27 C28 C29 C30 176.8(3)
C25 C24 C29 C28 0.6(5)
C23 C24 C29 C28 -178.8(3)
C25 C24 C29 C30 -177.2(3)
C23 C24 C29 C30 3.5(4)
C28 C29 C30 C31 3.2(6)
C24 C29 C30 C31 -179.3(4)
C28 C29 C30 C35 -175.8(3)
C24 C29 C30 C35 1.7(4)
C35 C30 C31 C32 0.2(5)
C29 C30 C31 C32 -178.7(3)
C30 C31 C32 C33 1.0(5)
C31 C32 C33 C34 -0.4(5)
C32 C33 C34 C35 -1.5(5)
C33 C34 C35 C30 2.7(5)
C33 C34 C35 C23 -173.4(3)
C31 C30 C35 C34 -2.1(5)
C29 C30 C35 C34 177.1(3)
C31 C30 C35 C23 174.7(3)
C29 C30 C35 C23 -6.2(4)
N1 C23 C35 C34 -57.2(4)
C24 C23 C35 C34 -175.8(3)
C22 C23 C35 C34 63.1(4)
N1 C23 C35 C30 126.3(3)
C24 C23 C35 C30 7.7(3)
C22 C23 C35 C30 -113.3(3)
